data_7714880
loop_
_publ_author_name
'Stankovi&#x107;, Mia'
'Kljun, Jakob'
'Stevanovi&#x107;, Nevena Lj'
'Lazic, Jelena'
'Skaro Bogojevic, Sanja'
'Vojnovic, Sandra'
'Zlatar, Matija'
'Nikodinovic-Runic, Jasmina'
'Turel, Iztok'
'Djuran, Milo&#x161; I'
'Gli&#x161;i&#x107;, Biljana &#x110;'

_publ_section_title
;
 Silver(I) complexes containing antifungal azoles: significant improvement
 of the anti-<i>Candida</i> potential of the azole drug after its
 coordination to the silver(I) ion.
;
_journal_issue 5
_journal_name_full 'Dalton transactions (Cambridge, England : 2003)'
_journal_page_first 2218
_journal_page_last 2230
_journal_paper_doi 10.1039/d3dt03010e
_journal_volume 53
_journal_year 2024
_chemical_formula_moiety 'F6 Sb, C32 H28 Ag F6 N10 O2'
_chemical_formula_sum 'C32 H28 Ag F12 N10 O2 Sb'
_chemical_formula_weight 1042.26
_space_group_crystal_system triclinic
_space_group_IT_number 1
_space_group_name_Hall 'P 1'
_space_group_name_H-M_alt 'P 1'
_atom_sites_solution_hydrogens geom
_atom_sites_solution_primary dual
_audit_creation_date 2023-10-16
_audit_creation_method
;
Olex2 1.3
(compiled 2020.11.12 svn.r5f609507 for OlexSys, GUI svn.r6408)
;
_audit_update_record
;
2023-10-17 deposited with the CCDC.	2023-12-05 downloaded from the CCDC.
;
_cell_angle_alpha 100.272(3)
_cell_angle_beta 99.905(3)
_cell_angle_gamma 97.173(4)
_cell_formula_units_Z 1
_cell_length_a 6.4313(3)
_cell_length_b 9.8300(5)
_cell_length_c 15.7404(5)
_cell_measurement_reflns_used 6822
_cell_measurement_temperature 150.00(10)
_cell_measurement_theta_max 29.0560
_cell_measurement_theta_min 3.0360
_cell_volume 952.06(7)
_computing_cell_refinement 'CrysAlisPro 1.171.40.68a (Rigaku OD, 2019)'
_computing_data_collection 'CrysAlisPro 1.171.40.68a (Rigaku OD, 2019)'
_computing_data_reduction 'CrysAlisPro 1.171.40.68a (Rigaku OD, 2019)'
_computing_molecular_graphics 'Olex2 1.3 (Dolomanov et al., 2009)'
_computing_publication_material 'Olex2 1.3 (Dolomanov et al., 2009)'
_computing_structure_refinement 'SHELXL 2018/3 (Sheldrick, 2015)'
_computing_structure_solution 'SHELXT  (Sheldrick, 2015)'
_diffrn_ambient_environment N~2~
_diffrn_ambient_temperature 150.00(10)
_diffrn_detector 'CCD plate'
_diffrn_detector_area_resol_mean 10.4933
_diffrn_detector_type Atlas
_diffrn_measured_fraction_theta_full 0.999
_diffrn_measured_fraction_theta_max 0.980
_diffrn_measurement_details
;
List of Runs (angles in degrees, time in seconds):

  # Type    Start    End  Width  t~exp~   \w     \q     \k     \f   Frames
#--------------------------------------------------------------------------
  1  \w    -44.00  21.00   1.00   11.11    --  -11.01  77.00   0.00   65
  2  \w    -15.00  30.00   1.00   11.11    --  -11.01 -99.00-120.00   45
  3  \w    -85.00  13.00   1.00   11.11    --  -11.01 -37.00  60.00   98
  4  \w    -35.00  63.00   1.00   11.11    --  -11.01  37.00-120.00   98
  5  \w    -15.00  52.00   1.00   11.11    --   10.78 -99.00 120.00   67
  6  \w    -85.00  -2.00   1.00   11.11    --  -11.01 -37.00 -90.00   83
  7  \w    -85.00  13.00   1.00   11.11    --  -11.01 -37.00-180.00   98
;
_diffrn_measurement_device 'four-circle diffractometer'
_diffrn_measurement_device_type 'SuperNova, Dual, Cu at home/near, Atlas'
_diffrn_measurement_method '\w scans'
_diffrn_orient_matrix_type 'CrysAlisPro convention (1999,Acta A55,543-557)'
_diffrn_orient_matrix_UB_11 -0.0214407000
_diffrn_orient_matrix_UB_12 0.0696073000
_diffrn_orient_matrix_UB_13 0.0090938000
_diffrn_orient_matrix_UB_21 0.1082076000
_diffrn_orient_matrix_UB_22 0.0259310000
_diffrn_orient_matrix_UB_23 0.0003651000
_diffrn_orient_matrix_UB_31 -0.0264049000
_diffrn_orient_matrix_UB_32 -0.0014678000
_diffrn_orient_matrix_UB_33 -0.0458364000
_diffrn_radiation_monochromator mirror
_diffrn_radiation_probe x-ray
_diffrn_radiation_type 'Mo K\a'
_diffrn_radiation_wavelength 0.71073
_diffrn_reflns_av_R_equivalents 0.0355
_diffrn_reflns_av_unetI/netI 0.0577
_diffrn_reflns_Laue_measured_fraction_full 0.999
_diffrn_reflns_Laue_measured_fraction_max 0.980
_diffrn_reflns_limit_h_max 8
_diffrn_reflns_limit_h_min -8
_diffrn_reflns_limit_k_max 12
_diffrn_reflns_limit_k_min -12
_diffrn_reflns_limit_l_max 20
_diffrn_reflns_limit_l_min -20
_diffrn_reflns_number 14307
_diffrn_reflns_point_group_measured_fraction_full 0.961
_diffrn_reflns_point_group_measured_fraction_max 0.913
_diffrn_reflns_theta_full 25.242
_diffrn_reflns_theta_max 27.482
_diffrn_reflns_theta_min 2.684
_diffrn_source 'micro-focus sealed X-ray tube'
_diffrn_source_type 'SuperNova (Mo) X-ray Source'
_exptl_absorpt_coefficient_mu 1.328
_exptl_absorpt_correction_T_max 1.00000
_exptl_absorpt_correction_T_min 0.91551
_exptl_absorpt_correction_type multi-scan
_exptl_absorpt_process_details
;
CrysAlisPro 1.171.40.68a (Rigaku Oxford Diffraction, 2019)
Empirical absorption correction using spherical harmonics,
 implemented in SCALE3 ABSPACK scaling algorithm.
;
_exptl_crystal_colour 'clear colourless'
_exptl_crystal_colour_lustre clear
_exptl_crystal_colour_primary colourless
_exptl_crystal_density_diffrn 1.818
_exptl_crystal_description plate
_exptl_crystal_F_000 512
_exptl_crystal_size_max 0.1
_exptl_crystal_size_mid 0.1
_exptl_crystal_size_min 0.025
_refine_diff_density_max 0.353
_refine_diff_density_min -0.545
_refine_diff_density_rms 0.066
_refine_ls_abs_structure_details
;
 Flack x determined using 3083 quotients [(I+)-(I-)]/[(I+)+(I-)]
 (Parsons, Flack and Wagner, Acta Cryst. B69 (2013) 249-259).
;
_refine_ls_abs_structure_Flack -0.032(14)
_refine_ls_extinction_method none
_refine_ls_goodness_of_fit_ref 0.994
_refine_ls_hydrogen_treatment constr
_refine_ls_matrix_type full
_refine_ls_number_parameters 527
_refine_ls_number_reflns 7998
_refine_ls_number_restraints 57
_refine_ls_restrained_S_all 0.992
_refine_ls_R_factor_all 0.0361
_refine_ls_R_factor_gt 0.0306
_refine_ls_shift/su_max 0.000
_refine_ls_shift/su_mean 0.000
_refine_ls_structure_factor_coef Fsqd
_refine_ls_weighting_details 'w=1/[\s^2^(Fo^2^)+(0.0077P)^2^] where P=(Fo^2^+2Fc^2^)/3'
_refine_ls_weighting_scheme calc
_refine_ls_wR_factor_gt 0.0540
_refine_ls_wR_factor_ref 0.0562
_reflns_Friedel_coverage 0.863
_reflns_Friedel_fraction_full 0.923
_reflns_Friedel_fraction_max 0.846
_reflns_number_gt 7295
_reflns_number_total 7998
_reflns_threshold_expression 'I > 2\s(I)'
_cod_data_source_file d3dt03010e2.cif
_cod_data_source_block moc429
_cod_depositor_comments 'Adding full bibliography for 7714878--7714880.cif.'
_cod_original_cell_volume 952.05(7)
_cod_database_code 7714880
_shelx_shelxl_version_number 2018/3
_chemical_oxdiff_formula 'C16 F14 F9 N5 O1 Ag1 Sb1'
_shelx_space_group_comment
;
The symmetry employed for this shelxl refinement is uniquely defined
by the following loop, which should always be used as a source of
symmetry information in preference to the above space-group names.
They are only intended as comments.
;
_shelx_estimated_absorpt_t_max 0.968
_shelx_estimated_absorpt_t_min 0.879
_reflns_odcompleteness_completeness 99.92
_reflns_odcompleteness_iscentric 1
_reflns_odcompleteness_theta 26.32
_olex2_refinement_description
;
1. Fixed Uiso
 At 1.2 times of:
  All C(H) groups, All C(H,H) groups
 At 1.5 times of:
  All C(H,H,H) groups, All O(H) groups
2. Rigid body (RIGU) restrains
 C9A, C11A, N12A, C16A, F25A, C15A, N14A, C13A
 with sigma for 1-2 distances of 0.004 and sigma for 1-3 distances of 0.004
3.a Ternary CH refined with riding coordinates:
 C10B(H10B), C9A(H9A)
3.b Secondary CH2 refined with riding coordinates:
 C6A(H6AA,H6AB), C6B(H6BA,H6BB)
3.c Aromatic/amide H refined with riding coordinates:
 C15B(H15B), C5A(H5A), C22A(H22A), C3B(H3B), C22B(H22B), C21B(H21B),
 C19A(H19A), C5B(H5B), C21A(H21A), C3A(H3A), C13B(H13B), C19B(H19B), C13A(H13A),
  C15A(H15A)
3.d Idealised Me refined as rotating group:
 C9B(H9BA,H9BB,H9BC), C10A(H10A,H10C,H10D)
3.e Idealised tetrahedral OH refined as rotating group:
 O8B(H8B), O8A(H8A)
;
_olex2_submission_special_instructions 'No special instructions were received'
_oxdiff_exptl_absorpt_empirical_details
;
Empirical correction (ABSPACK) includes:
- Absorption correction using spherical harmonics
- Frame scaling
;
_oxdiff_exptl_absorpt_empirical_full_max 1.273
_oxdiff_exptl_absorpt_empirical_full_min 0.854

loop_
_space_group_symop_operation_xyz
'x, y, z'

loop_
_atom_site_label
_atom_site_type_symbol
_atom_site_fract_x
_atom_site_fract_y
_atom_site_fract_z
_atom_site_U_iso_or_equiv
_atom_site_adp_type
_atom_site_occupancy
_atom_site_site_symmetry_order
_atom_site_calc_flag
_atom_site_refinement_flags_posn
_atom_site_refinement_flags_adp
_atom_site_refinement_flags_occupancy
_atom_site_disorder_assembly
_atom_site_disorder_group
Sb1C Sb 0.96204(3) 0.90615(3) 0.13855(2) 0.02772(11) Uani 1 1 d . . . . .
Ag1 Ag 0.19461(5) 0.39943(4) 0.08732(2) 0.02856(12) Uani 1 1 d . . . . .
F6C F 1.2115(5) 0.8443(4) 0.1128(2) 0.0428(9) Uani 1 1 d . . . . .
N1B N 0.4924(8) 0.3126(6) 0.0638(3) 0.0256(11) Uani 1 1 d . . . . .
F7C F 0.8688(6) 0.8989(4) 0.01757(19) 0.0454(9) Uani 1 1 d . . . . .
O8B O 0.5487(6) -0.0343(5) -0.1260(3) 0.0233(9) Uani 1 1 d . . . . .
H8B H 0.561666 -0.103570 -0.102176 0.035 Uiso 1 1 calc R U . . .
N14A N 0.624(2) 1.3239(10) 0.3341(6) 0.120(4) Uani 1 1 d . . . . .
N2B N 0.5309(6) 0.1873(4) 0.0209(2) 0.0177(8) Uani 1 1 d . . . . .
F5C F 0.8314(6) 0.7194(4) 0.1222(3) 0.0606(11) Uani 1 1 d . . . . .
C16B C -0.0175(9) 0.6821(7) -0.1076(4) 0.0254(14) Uani 1 1 d . . . . .
F4C F 1.0607(6) 0.9152(5) 0.2580(2) 0.0525(11) Uani 1 1 d . . . . .
N14B N 0.1819(7) 0.5513(5) -0.0214(3) 0.0320(11) Uani 1 1 d . . . . .
N12B N 0.3542(7) 0.7445(5) -0.0685(3) 0.0251(9) Uani 1 1 d . . . . .
N12A N 0.7795(17) 1.1298(8) 0.3700(4) 0.090(3) Uani 1 1 d . . . . .
F24B F 0.0096(5) 0.1777(4) -0.1241(2) 0.0353(8) Uani 1 1 d . . . . .
C18B C 0.1691(9) 0.2089(6) -0.1682(3) 0.0268(12) Uani 1 1 d . . . . .
O8A O 0.7963(8) 0.8508(5) 0.3765(2) 0.0445(11) Uani 1 1 d . . . . .
H8A H 0.816891 0.921407 0.353935 0.067 Uiso 1 1 calc R U . . .
C15B C -0.0067(9) 0.5747(6) -0.0631(3) 0.0303(12) Uani 1 1 d . . . . .
H15B H -0.134499 0.515838 -0.061753 0.036 Uiso 1 1 calc R U . . .
C5A C 0.3780(9) 0.6732(6) 0.2520(3) 0.0328(13) Uani 1 1 d . . . . .
H5A H 0.454000 0.726851 0.219265 0.039 Uiso 1 1 calc R U . . .
F25B F -0.2090(5) 0.7021(4) -0.1490(2) 0.0331(8) Uani 1 1 d . . . . .
C10B C 0.1601(8) 0.8938(6) -0.1537(3) 0.0248(11) Uani 1 1 d . . . . .
H10B H 0.025701 0.932911 -0.147907 0.030 Uiso 1 1 calc R U . . .
C7A C 0.6662(10) 0.8769(6) 0.4395(3) 0.0336(13) Uani 1 1 d . . . . .
C22A C 0.8535(10) 0.6822(6) 0.4877(4) 0.0350(14) Uani 1 1 d . . . . .
H22A H 0.937899 0.691647 0.444543 0.042 Uiso 1 1 calc R U . . .
C6A C 0.4309(10) 0.8558(6) 0.3902(4) 0.0377(15) Uani 1 1 d . . . . .
H6AA H 0.338190 0.871087 0.434018 0.045 Uiso 1 1 calc R U . . .
H6AB H 0.415332 0.927043 0.353375 0.045 Uiso 1 1 calc R U . . .
N4A N 0.2774(8) 0.5445(5) 0.2220(3) 0.0369(12) Uani 1 1 d . . . . .
C20B C 0.3046(11) 0.3457(7) -0.2583(4) 0.0460(17) Uani 1 1 d . . . . .
N4B N -0.1571(6) 0.3206(4) 0.0642(3) 0.0250(9) Uani 1 1 d . . . . .
C9B C 0.1543(11) 0.8380(7) -0.2524(3) 0.0428(16) Uani 1 1 d . . . . .
H9BA H 0.141011 0.914358 -0.284387 0.064 Uiso 1 1 calc R U . . .
H9BB H 0.031600 0.763078 -0.276218 0.064 Uiso 1 1 calc R U . . .
H9BC H 0.286594 0.801224 -0.259133 0.064 Uiso 1 1 calc R U . . .
C11A C 0.6846(17) 1.1348(9) 0.4395(5) 0.056(2) Uani 1 1 d . . . . .
C18A C 0.5828(10) 0.7492(7) 0.5614(3) 0.0363(14) Uani 1 1 d . . . . .
N1A N 0.3588(8) 0.7184(5) 0.3350(3) 0.0318(11) Uani 1 1 d . . . . .
F25A F 0.4626(9) 1.2441(5) 0.5271(3) 0.0870(15) Uani 1 1 d . . . . .
F3C F 0.7083(7) 0.9651(6) 0.1594(3) 0.0591(14) Uani 1 1 d . . . . .
F23A F 0.8006(7) 0.4767(5) 0.6538(3) 0.0641(15) Uani 1 1 d . . . . .
C3B C 0.7403(8) 0.1949(6) 0.0236(3) 0.0248(11) Uani 1 1 d . . . . .
H3B H 0.806668 0.119924 -0.000373 0.030 Uiso 1 1 calc R U . . .
C22B C 0.4922(12) 0.1712(9) -0.2118(5) 0.0373(19) Uani 1 1 d . . . . .
H22B H 0.611440 0.122996 -0.211528 0.045 Uiso 1 1 calc R U . . .
C21B C 0.4779(12) 0.2773(10) -0.2585(5) 0.046(2) Uani 1 1 d . . . . .
H21B H 0.585404 0.302136 -0.290013 0.055 Uiso 1 1 calc R U . . .
F23B F 0.2878(7) 0.4501(5) -0.3045(3) 0.0704(13) Uani 1 1 d . . . . .
C17B C 0.3366(9) 0.1328(6) -0.1650(4) 0.0232(12) Uani 1 1 d . . . . .
F2C F 1.0889(6) 1.0922(4) 0.1509(2) 0.0455(9) Uani 1 1 d . . . . .
C9A C 0.7291(13) 1.0267(9) 0.4957(4) 0.045(2) Uani 1 1 d . . . . .
H9A H 0.637674 1.035888 0.541141 0.054 Uiso 1 1 calc R U . . .
C6B C 0.3598(7) 0.0683(5) -0.0160(3) 0.0195(10) Uani 1 1 d . . . . .
H6BA H 0.220842 0.097261 -0.008720 0.023 Uiso 1 1 calc R U . . .
H6BB H 0.381790 -0.007643 0.016599 0.023 Uiso 1 1 calc R U . . .
N2A N 0.2390(11) 0.6168(7) 0.3622(4) 0.0482(17) Uani 1 1 d . . . . .
C19A C 0.6100(13) 0.6523(11) 0.6143(6) 0.0431(18) Uani 1 1 d . . . . .
H19A H 0.526317 0.642351 0.657677 0.052 Uiso 1 1 calc R U . . .
C5B C 0.6862(9) 0.3885(6) 0.0893(4) 0.0288(12) Uani 1 1 d . . . . .
H5B H 0.712531 0.481978 0.122148 0.035 Uiso 1 1 calc R U . . .
C20A C 0.7651(11) 0.5710(7) 0.6008(4) 0.0435(16) Uani 1 1 d . . . . .
C21A C 0.8886(10) 0.5833(7) 0.5394(4) 0.0433(15) Uani 1 1 d . . . . .
H21A H 0.995404 0.526018 0.532194 0.052 Uiso 1 1 calc R U . . .
C3A C 0.1949(11) 0.5162(8) 0.2917(4) 0.0546(19) Uani 1 1 d . . . . .
H3A H 0.110379 0.428784 0.289702 0.066 Uiso 1 1 calc R U . . .
F24A F 0.4309(7) 0.8308(5) 0.5759(3) 0.0499(12) Uani 1 1 d . . . . .
C16A C 0.5550(16) 1.2354(8) 0.4574(5) 0.072(2) Uani 1 1 d . . . . .
C7B C 0.3535(8) 0.0127(6) -0.1150(3) 0.0222(11) Uani 1 1 d . . . . .
C17A C 0.6985(9) 0.7679(6) 0.4972(3) 0.0311(13) Uani 1 1 d . . . . .
C13B C 0.3514(9) 0.6372(6) -0.0276(3) 0.0284(12) Uani 1 1 d . . . . .
H13B H 0.486189 0.620446 0.000367 0.034 Uiso 1 1 calc R U . . .
C19B C 0.1466(9) 0.3143(6) -0.2145(3) 0.0338(13) Uani 1 1 d . . . . .
H19B H 0.027042 0.362232 -0.215789 0.041 Uiso 1 1 calc R U . . .
C11B C 0.1654(8) 0.7721(5) -0.1079(3) 0.0220(11) Uani 1 1 d . . . . .
C10A C 0.9602(12) 1.0585(8) 0.5436(4) 0.064(2) Uani 1 1 d . . . . .
H10A H 0.984804 0.994530 0.584078 0.097 Uiso 1 1 calc R U . . .
H10C H 0.991956 1.155377 0.576986 0.097 Uiso 1 1 calc R U . . .
H10D H 1.053668 1.046308 0.500667 0.097 Uiso 1 1 calc R U . . .
C13A C 0.741(3) 1.2258(11) 0.3195(6) 0.121(5) Uani 1 1 d . . . . .
H13A H 0.804769 1.221374 0.269142 0.145 Uiso 1 1 calc R U . . .
C15A C 0.530(2) 1.3314(9) 0.4040(6) 0.102(4) Uani 1 1 d . . . . .
H15A H 0.447205 1.402945 0.416824 0.122 Uiso 1 1 calc R U . . .

loop_
_atom_site_aniso_label
_atom_site_aniso_U_11
_atom_site_aniso_U_22
_atom_site_aniso_U_33
_atom_site_aniso_U_23
_atom_site_aniso_U_13
_atom_site_aniso_U_12
Sb1C 0.0224(2) 0.0281(3) 0.03183(19) 0.00671(18) 0.00484(16) 0.00081(19)
Ag1 0.0136(2) 0.0248(3) 0.0426(3) -0.0030(2) 0.00646(19) -0.0014(2)
F6C 0.034(2) 0.053(2) 0.0496(19) 0.0174(18) 0.0141(16) 0.0167(18)
N1B 0.020(3) 0.017(3) 0.037(3) -0.004(2) 0.007(2) 0.002(2)
F7C 0.060(2) 0.042(2) 0.0315(17) -0.0007(16) -0.0025(16) 0.0233(19)
O8B 0.0186(19) 0.026(3) 0.028(2) 0.0057(18) 0.0108(16) 0.0073(17)
N14A 0.246(14) 0.032(5) 0.056(5) 0.005(4) -0.019(6) -0.008(6)
N2B 0.013(2) 0.015(2) 0.025(2) 0.0034(17) 0.0047(16) -0.0004(16)
F5C 0.051(2) 0.036(2) 0.088(3) 0.020(2) 0.001(2) -0.0140(19)
C16B 0.022(3) 0.021(3) 0.029(3) -0.004(3) 0.000(2) 0.002(2)
F4C 0.051(2) 0.079(3) 0.0321(17) 0.0211(19) 0.0096(16) 0.011(2)
N14B 0.024(2) 0.025(3) 0.046(3) 0.007(2) 0.009(2) 0.000(2)
N12B 0.019(2) 0.021(3) 0.033(2) 0.0024(19) 0.0056(18) 0.0006(19)
N12A 0.189(9) 0.036(4) 0.041(4) 0.008(3) 0.030(5) -0.004(5)
F24B 0.0273(17) 0.041(2) 0.0464(18) 0.0188(16) 0.0154(14) 0.0124(15)
C18B 0.023(3) 0.032(3) 0.024(2) 0.006(2) 0.004(2) -0.001(2)
O8A 0.061(3) 0.042(3) 0.032(2) 0.0120(19) 0.015(2) 0.001(2)
C15B 0.020(3) 0.021(3) 0.047(3) 0.002(3) 0.007(2) -0.002(2)
C5A 0.039(3) 0.026(3) 0.029(3) 0.004(2) 0.000(2) 0.000(3)
F25B 0.0140(16) 0.034(2) 0.0461(18) 0.0062(15) -0.0003(14) -0.0038(15)
C10B 0.019(3) 0.024(3) 0.028(3) 0.000(2) 0.003(2) -0.001(2)
C7A 0.042(4) 0.034(4) 0.024(3) 0.006(2) 0.006(2) 0.003(3)
C22A 0.035(3) 0.033(4) 0.034(3) 0.007(3) 0.004(3) -0.002(3)
C6A 0.049(4) 0.029(3) 0.031(3) -0.001(3) -0.001(3) 0.010(3)
N4A 0.044(3) 0.023(3) 0.037(3) 0.001(2) 0.002(2) -0.003(2)
C20B 0.045(4) 0.047(4) 0.048(4) 0.030(3) 0.000(3) -0.001(3)
N4B 0.014(2) 0.017(2) 0.041(2) 0.001(2) 0.0055(18) 0.0008(18)
C9B 0.053(4) 0.039(4) 0.026(3) 0.000(3) -0.002(3) -0.009(3)
C11A 0.093(7) 0.023(5) 0.034(4) -0.002(3) -0.010(4) -0.011(4)
C18A 0.035(3) 0.039(4) 0.032(3) 0.006(3) 0.006(2) -0.005(3)
N1A 0.037(3) 0.027(3) 0.027(2) 0.002(2) 0.000(2) 0.003(2)
F25A 0.096(4) 0.055(3) 0.102(4) 0.002(3) 0.013(3) 0.011(3)
F3C 0.031(2) 0.079(4) 0.066(3) 0.003(2) 0.013(2) 0.016(2)
F23A 0.064(3) 0.057(3) 0.072(3) 0.042(2) -0.004(2) -0.004(2)
C3B 0.014(2) 0.020(3) 0.038(3) 0.000(2) 0.006(2) 0.002(2)
C22B 0.025(4) 0.053(6) 0.039(4) 0.017(4) 0.012(3) 0.003(4)
C21B 0.030(4) 0.062(6) 0.057(4) 0.036(4) 0.014(3) 0.007(4)
F23B 0.058(3) 0.077(3) 0.100(3) 0.071(3) 0.021(2) 0.014(2)
C17B 0.021(3) 0.025(3) 0.023(3) 0.005(2) 0.006(2) -0.003(2)
F2C 0.050(2) 0.028(2) 0.051(2) 0.0080(17) -0.0003(17) -0.0047(17)
C9A 0.064(6) 0.037(5) 0.025(3) 0.004(3) 0.003(3) -0.012(4)
C6B 0.014(2) 0.017(3) 0.025(2) 0.002(2) 0.0050(19) -0.005(2)
N2A 0.051(4) 0.050(4) 0.036(3) 0.000(3) 0.012(3) -0.016(4)
C19A 0.044(5) 0.046(3) 0.038(3) 0.014(2) 0.008(3) -0.010(4)
C5B 0.014(2) 0.019(3) 0.049(3) -0.003(2) 0.007(2) -0.001(2)
C20A 0.043(4) 0.035(4) 0.046(3) 0.017(3) -0.008(3) -0.010(3)
C21A 0.039(4) 0.036(4) 0.050(4) 0.007(3) 0.000(3) 0.000(3)
C3A 0.053(4) 0.044(5) 0.055(4) 0.008(4) 0.002(3) -0.023(4)
F24A 0.050(3) 0.059(3) 0.050(2) 0.016(2) 0.0222(19) 0.018(2)
C16A 0.115(7) 0.030(4) 0.051(4) -0.003(3) -0.022(4) -0.002(4)
C7B 0.018(3) 0.024(3) 0.023(3) 0.002(2) 0.006(2) 0.001(2)
C17A 0.031(3) 0.028(3) 0.028(3) 0.003(2) -0.001(2) -0.008(3)
C13B 0.024(3) 0.023(3) 0.039(3) 0.006(2) 0.006(2) 0.005(2)
C19B 0.031(3) 0.032(3) 0.038(3) 0.012(3) 0.001(2) 0.005(3)
C11B 0.021(3) 0.018(3) 0.024(2) -0.001(2) 0.005(2) 0.000(2)
C10A 0.076(6) 0.048(5) 0.052(4) 0.006(4) -0.009(4) -0.019(4)
C13A 0.266(16) 0.041(6) 0.050(5) 0.009(5) 0.036(7) 0.001(8)
C15A 0.172(11) 0.033(5) 0.073(5) 0.002(4) -0.032(6) 0.001(6)

loop_
_atom_type_symbol
_atom_type_description
_atom_type_scat_dispersion_real
_atom_type_scat_dispersion_imag
_atom_type_scat_source
C C 0.0033 0.0016 'International Tables Vol C Tables 4.2.6.8 and 6.1.1.4'
H H 0.0000 0.0000 'International Tables Vol C Tables 4.2.6.8 and 6.1.1.4'
Ag Ag -0.8971 1.1015 'International Tables Vol C Tables 4.2.6.8 and 6.1.1.4'
F F 0.0171 0.0103 'International Tables Vol C Tables 4.2.6.8 and 6.1.1.4'
N N 0.0061 0.0033 'International Tables Vol C Tables 4.2.6.8 and 6.1.1.4'
O O 0.0106 0.0060 'International Tables Vol C Tables 4.2.6.8 and 6.1.1.4'
Sb Sb -0.5866 1.5461 'International Tables Vol C Tables 4.2.6.8 and 6.1.1.4'

loop_
_geom_angle_atom_site_label_1
_geom_angle_atom_site_label_2
_geom_angle_atom_site_label_3
_geom_angle
_geom_angle_site_symmetry_1
_geom_angle_site_symmetry_3
_geom_angle_publ_flag
F6C Sb1C F7C 88.46(14) . . ?
F6C Sb1C F5C 89.56(18) . . ?
F6C Sb1C F2C 90.46(17) . . ?
F5C Sb1C F7C 89.18(17) . . ?
F4C Sb1C F6C 90.53(15) . . ?
F4C Sb1C F7C 178.64(19) . . ?
F4C Sb1C F5C 91.72(18) . . ?
F4C Sb1C F2C 90.17(17) . . ?
F3C Sb1C F6C 177.6(2) . . ?
F3C Sb1C F7C 89.30(18) . . ?
F3C Sb1C F5C 89.7(2) . . ?
F3C Sb1C F4C 91.72(18) . . ?
F3C Sb1C F2C 90.2(2) . . ?
F2C Sb1C F7C 88.94(16) . . ?
F2C Sb1C F5C 178.12(17) . . ?
N1B Ag1 N14B 97.93(17) . . ?
N1B Ag1 N4A 107.23(19) . . ?
N4A Ag1 N14B 106.32(17) . . ?
N4B Ag1 N1B 137.48(17) . . ?
N4B Ag1 N14B 97.78(15) . . ?
N4B Ag1 N4A 105.76(17) . . ?
N2B N1B Ag1 134.3(4) . . ?
C5B N1B Ag1 122.7(4) . . ?
C5B N1B N2B 102.9(5) . . ?
C7B O8B H8B 109.5 . . ?
C13A N14A C15A 118.3(9) . . ?
N1B N2B C6B 121.9(4) . . ?
C3B N2B N1B 108.9(4) . . ?
C3B N2B C6B 129.1(4) . . ?
C15B C16B C11B 120.5(5) . . ?
F25B C16B C15B 119.4(6) . . ?
F25B C16B C11B 120.0(5) . . ?
C15B N14B Ag1 120.4(4) . . ?
C13B N14B Ag1 122.5(4) . . ?
C13B N14B C15B 115.4(5) . . ?
C13B N12B C11B 117.9(5) . . ?
C11A N12A C13A 116.6(10) . . ?
F24B C18B C17B 119.1(5) . . ?
F24B C18B C19B 116.1(5) . . ?
C19B C18B C17B 124.9(5) . . ?
C7A O8A H8A 109.5 . . ?
C16B C15B H15B 119.5 . . ?
N14B C15B C16B 121.0(5) . . ?
N14B C15B H15B 119.5 . . ?
N4A C5A H5A 124.7 . . ?
N4A C5A N1A 110.6(5) . . ?
N1A C5A H5A 124.7 . . ?
C9B C10B H10B 108.6 . . ?
C9B C10B C7B 110.1(4) . 1_565 ?
C7B C10B H10B 108.6 1_565 . ?
C11B C10B H10B 108.6 . . ?
C11B C10B C9B 107.9(4) . . ?
C11B C10B C7B 113.1(4) . 1_565 ?
O8A C7A C6A 108.4(4) . . ?
O8A C7A C9A 112.0(5) . . ?
O8A C7A C17A 105.4(5) . . ?
C9A C7A C6A 109.5(5) . . ?
C17A C7A C6A 110.8(5) . . ?
C17A C7A C9A 110.7(4) . . ?
C21A C22A H22A 118.9 . . ?
C21A C22A C17A 122.2(6) . . ?
C17A C22A H22A 118.9 . . ?
C7A C6A H6AA 108.9 . . ?
C7A C6A H6AB 108.9 . . ?
H6AA C6A H6AB 107.7 . . ?
N1A C6A C7A 113.3(5) . . ?
N1A C6A H6AA 108.9 . . ?
N1A C6A H6AB 108.9 . . ?
C5A N4A Ag1 134.2(4) . . ?
C5A N4A C3A 102.1(5) . . ?
C3A N4A Ag1 123.1(4) . . ?
F23B C20B C21B 119.0(6) . . ?
C19B C20B C21B 123.2(6) . . ?
C19B C20B F23B 117.8(6) . . ?
C3B N4B Ag1 127.8(3) 1_455 . ?
C3B N4B C5B 103.5(4) 1_455 1_455 ?
C5B N4B Ag1 128.7(4) 1_455 . ?
C10B C9B H9BA 109.5 . . ?
C10B C9B H9BB 109.5 . . ?
C10B C9B H9BC 109.5 . . ?
H9BA C9B H9BB 109.5 . . ?
H9BA C9B H9BC 109.5 . . ?
H9BB C9B H9BC 109.5 . . ?
N12A C11A C9A 116.1(9) . . ?
N12A C11A C16A 120.3(8) . . ?
C16A C11A C9A 123.6(8) . . ?
F24A C18A C19A 116.0(6) . . ?
F24A C18A C17A 119.5(5) . . ?
C17A C18A C19A 124.5(7) . . ?
C5A N1A C6A 128.8(5) . . ?
C5A N1A N2A 109.9(5) . . ?
N2A N1A C6A 121.1(5) . . ?
N2B C3B H3B 124.6 . . ?
N4B C3B N2B 110.8(4) 1_655 . ?
N4B C3B H3B 124.6 1_655 . ?
C21B C22B H22B 119.1 . . ?
C21B C22B C17B 121.9(7) . . ?
C17B C22B H22B 119.1 . . ?
C20B C21B C22B 118.4(7) . . ?
C20B C21B H21B 120.8 . . ?
C22B C21B H21B 120.8 . . ?
C18B C17B C22B 115.4(6) . . ?
C18B C17B C7B 123.6(5) . . ?
C22B C17B C7B 121.0(6) . . ?
C7A C9A H9A 107.7 . . ?
C11A C9A C7A 110.8(5) . . ?
C11A C9A H9A 107.7 . . ?
C10A C9A C7A 113.1(7) . . ?
C10A C9A C11A 109.7(7) . . ?
C10A C9A H9A 107.7 . . ?
N2B C6B H6BA 109.3 . . ?
N2B C6B H6BB 109.3 . . ?
N2B C6B C7B 111.5(4) . . ?
H6BA C6B H6BB 108.0 . . ?
C7B C6B H6BA 109.3 . . ?
C7B C6B H6BB 109.3 . . ?
C3A N2A N1A 101.4(5) . . ?
C18A C19A H19A 121.9 . . ?
C20A C19A C18A 116.3(7) . . ?
C20A C19A H19A 121.9 . . ?
N1B C5B N4B 113.9(5) . 1_655 ?
N1B C5B H5B 123.1 . . ?
N4B C5B H5B 123.1 1_655 . ?
F23A C20A C19A 117.8(6) . . ?
C21A C20A F23A 118.9(6) . . ?
C21A C20A C19A 123.2(6) . . ?
C22A C21A H21A 121.0 . . ?
C20A C21A C22A 118.0(6) . . ?
C20A C21A H21A 121.0 . . ?
N4A C3A H3A 122.0 . . ?
N2A C3A N4A 115.9(6) . . ?
N2A C3A H3A 122.0 . . ?
F25A C16A C11A 121.3(7) . . ?
F25A C16A C15A 119.6(9) . . ?
C15A C16A C11A 119.1(10) . . ?
O8B C7B C10B 111.2(5) . 1_545 ?
O8B C7B C17B 105.9(4) . . ?
O8B C7B C6B 109.9(4) . . ?
C17B C7B C10B 109.9(4) . 1_545 ?
C17B C7B C6B 109.6(5) . . ?
C6B C7B C10B 110.1(4) . 1_545 ?
C22A C17A C7A 120.6(5) . . ?
C18A C17A C7A 123.5(5) . . ?
C18A C17A C22A 115.9(5) . . ?
N14B C13B N12B 127.3(5) . . ?
N14B C13B H13B 116.4 . . ?
N12B C13B H13B 116.4 . . ?
C18B C19B H19B 121.8 . . ?
C20B C19B C18B 116.3(5) . . ?
C20B C19B H19B 121.8 . . ?
C16B C11B C10B 122.3(5) . . ?
N12B C11B C16B 117.8(5) . . ?
N12B C11B C10B 119.9(5) . . ?
C9A C10A H10A 109.5 . . ?
C9A C10A H10C 109.5 . . ?
C9A C10A H10D 109.5 . . ?
H10A C10A H10C 109.5 . . ?
H10A C10A H10D 109.5 . . ?
H10C C10A H10D 109.5 . . ?
N14A C13A N12A 125.7(10) . . ?
N14A C13A H13A 117.1 . . ?
N12A C13A H13A 117.1 . . ?
N14A C15A C16A 120.0(11) . . ?
N14A C15A H15A 120.0 . . ?
C16A C15A H15A 120.0 . . ?

loop_
_geom_bond_atom_site_label_1
_geom_bond_atom_site_label_2
_geom_bond_distance
_geom_bond_site_symmetry_2
_geom_bond_publ_flag
Sb1C F6C 1.867(3) . ?
Sb1C F7C 1.881(3) . ?
Sb1C F5C 1.874(4) . ?
Sb1C F4C 1.861(3) . ?
Sb1C F3C 1.860(4) . ?
Sb1C F2C 1.869(3) . ?
Ag1 N1B 2.252(5) . ?
Ag1 N14B 2.461(5) . ?
Ag1 N4A 2.270(5) . ?
Ag1 N4B 2.242(4) . ?
N1B N2B 1.368(6) . ?
N1B C5B 1.327(8) . ?
O8B H8B 0.8400 . ?
O8B C7B 1.418(6) . ?
N14A C13A 1.309(15) . ?
N14A C15A 1.336(14) . ?
N2B C3B 1.332(6) . ?
N2B C6B 1.461(6) . ?
C16B C15B 1.369(8) . ?
C16B F25B 1.345(6) . ?
C16B C11B 1.382(8) . ?
N14B C15B 1.344(7) . ?
N14B C13B 1.321(7) . ?
N12B C13B 1.330(7) . ?
N12B C11B 1.348(6) . ?
N12A C11A 1.337(12) . ?
N12A C13A 1.357(12) . ?
F24B C18B 1.367(6) . ?
C18B C17B 1.385(8) . ?
C18B C19B 1.377(8) . ?
O8A H8A 0.8400 . ?
O8A C7A 1.414(7) . ?
C15B H15B 0.9500 . ?
C5A H5A 0.9500 . ?
C5A N4A 1.312(7) . ?
C5A N1A 1.333(7) . ?
C10B H10B 1.0000 . ?
C10B C9B 1.545(7) . ?
C10B C7B 1.551(7) 1_565 ?
C10B C11B 1.503(7) . ?
C7A C6A 1.547(8) . ?
C7A C9A 1.542(10) . ?
C7A C17A 1.535(7) . ?
C22A H22A 0.9500 . ?
C22A C21A 1.389(8) . ?
C22A C17A 1.393(8) . ?
C6A H6AA 0.9900 . ?
C6A H6AB 0.9900 . ?
C6A N1A 1.443(7) . ?
N4A C3A 1.355(8) . ?
C20B C21B 1.372(10) . ?
C20B F23B 1.364(7) . ?
C20B C19B 1.357(9) . ?
N4B C3B 1.319(6) 1_455 ?
N4B C5B 1.352(7) 1_455 ?
C9B H9BA 0.9800 . ?
C9B H9BB 0.9800 . ?
C9B H9BC 0.9800 . ?
C11A C9A 1.523(12) . ?
C11A C16A 1.392(13) . ?
C18A C19A 1.381(11) . ?
C18A F24A 1.363(7) . ?
C18A C17A 1.379(8) . ?
N1A N2A 1.360(8) . ?
F25A C16A 1.330(10) . ?
F23A C20A 1.368(7) . ?
C3B H3B 0.9500 . ?
C22B H22B 0.9500 . ?
C22B C21B 1.383(11) . ?
C22B C17B 1.394(9) . ?
C21B H21B 0.9500 . ?
C17B C7B 1.536(8) . ?
C9A H9A 1.0000 . ?
C9A C10A 1.513(10) . ?
C6B H6BA 0.9900 . ?
C6B H6BB 0.9900 . ?
C6B C7B 1.547(6) . ?
N2A C3A 1.311(8) . ?
C19A H19A 0.9500 . ?
C19A C20A 1.375(12) . ?
C5B H5B 0.9500 . ?
C20A C21A 1.364(9) . ?
C21A H21A 0.9500 . ?
C3A H3A 0.9500 . ?
C16A C15A 1.378(11) . ?
C13B H13B 0.9500 . ?
C19B H19B 0.9500 . ?
C10A H10A 0.9800 . ?
C10A H10C 0.9800 . ?
C10A H10D 0.9800 . ?
C13A H13A 0.9500 . ?
C15A H15A 0.9500 . ?

loop_
_geom_torsion_atom_site_label_1
_geom_torsion_atom_site_label_2
_geom_torsion_atom_site_label_3
_geom_torsion_atom_site_label_4
_geom_torsion
_geom_torsion_site_symmetry_1
_geom_torsion_site_symmetry_2
_geom_torsion_site_symmetry_3
_geom_torsion_site_symmetry_4
_geom_torsion_publ_flag
Ag1 N1B N2B C3B 176.9(4) . . . . ?
Ag1 N1B N2B C6B -5.7(7) . . . . ?
Ag1 N1B C5B N4B -176.0(4) . . . 1_655 ?
Ag1 N14B C15B C16B 164.7(4) . . . . ?
Ag1 N14B C13B N12B -163.5(4) . . . . ?
Ag1 N4A C3A N2A -172.7(5) . . . . ?
N1B N2B C3B N4B -1.7(6) . . . 1_655 ?
N1B N2B C6B C7B 125.4(5) . . . . ?
N2B N1B C5B N4B 1.1(6) . . . 1_655 ?
N2B C6B C7B O8B 61.3(6) . . . . ?
N2B C6B C7B C10B -175.8(4) . . . 1_545 ?
N2B C6B C7B C17B -54.7(5) . . . . ?
N12A C11A C9A C7A -56.8(11) . . . . ?
N12A C11A C9A C10A 68.7(9) . . . . ?
N12A C11A C16A F25A -178.6(8) . . . . ?
N12A C11A C16A C15A -1.6(13) . . . . ?
F24B C18B C17B C22B 179.9(5) . . . . ?
F24B C18B C17B C7B 0.7(8) . . . . ?
F24B C18B C19B C20B 179.9(5) . . . . ?
C18B C17B C7B O8B -178.5(5) . . . . ?
C18B C17B C7B C10B 61.3(7) . . . 1_545 ?
C18B C17B C7B C6B -60.0(7) . . . . ?
O8A C7A C6A N1A 56.9(6) . . . . ?
O8A C7A C9A C11A 66.1(8) . . . . ?
O8A C7A C9A C10A -57.5(7) . . . . ?
O8A C7A C17A C22A 7.7(7) . . . . ?
O8A C7A C17A C18A -173.4(5) . . . . ?
C15B C16B C11B N12B 4.5(8) . . . . ?
C15B C16B C11B C10B -178.2(5) . . . . ?
C15B N14B C13B N12B 1.5(8) . . . . ?
C5A N4A C3A N2A -0.7(8) . . . . ?
C5A N1A N2A C3A 0.1(7) . . . . ?
F25B C16B C15B N14B 179.7(5) . . . . ?
F25B C16B C11B N12B -177.5(4) . . . . ?
F25B C16B C11B C10B -0.2(8) . . . . ?
C7A C6A N1A C5A -85.8(7) . . . . ?
C7A C6A N1A N2A 100.1(7) . . . . ?
C6A C7A C9A C11A -54.2(8) . . . . ?
C6A C7A C9A C10A -177.8(6) . . . . ?
C6A C7A C17A C22A 124.8(6) . . . . ?
C6A C7A C17A C18A -56.3(7) . . . . ?
C6A N1A N2A C3A 175.2(5) . . . . ?
N4A C5A N1A C6A -175.1(5) . . . . ?
N4A C5A N1A N2A -0.5(7) . . . . ?
C9B C10B C11B C16B -82.4(6) . . . . ?
C9B C10B C11B N12B 94.9(5) . . . . ?
C11A N12A C13A N14A 1.6(19) . . . . ?
C11A C16A C15A N14A 2.6(14) . . . . ?
C18A C19A C20A F23A 178.1(7) . . . . ?
C18A C19A C20A C21A 0.4(12) . . . . ?
N1A C5A N4A Ag1 171.3(4) . . . . ?
N1A C5A N4A C3A 0.7(7) . . . . ?
N1A N2A C3A N4A 0.4(8) . . . . ?
F25A C16A C15A N14A 179.6(9) . . . . ?
F23A C20A C21A C22A -178.4(5) . . . . ?
C3B N2B C6B C7B -57.8(6) . . . . ?
C22B C17B C7B O8B 2.3(7) . . . . ?
C22B C17B C7B C10B -118.0(6) . . . 1_545 ?
C22B C17B C7B C6B 120.8(6) . . . . ?
C21B C20B C19B C18B 0.8(10) . . . . ?
C21B C22B C17B C18B -0.5(10) . . . . ?
C21B C22B C17B C7B 178.8(7) . . . . ?
F23B C20B C21B C22B -179.7(7) . . . . ?
F23B C20B C19B C18B -179.7(5) . . . . ?
C17B C18B C19B C20B -1.4(9) . . . . ?
C17B C22B C21B C20B -0.1(12) . . . . ?
C9A C7A C6A N1A 179.3(5) . . . . ?
C9A C7A C17A C22A -113.6(6) . . . . ?
C9A C7A C17A C18A 65.4(7) . . . . ?
C9A C11A C16A F25A 0.9(13) . . . . ?
C9A C11A C16A C15A 177.9(8) . . . . ?
C6B N2B C3B N4B -178.8(4) . . . 1_655 ?
C19A C18A C17A C7A -179.6(7) . . . . ?
C19A C18A C17A C22A -0.7(10) . . . . ?
C19A C20A C21A C22A -0.7(10) . . . . ?
C5B N1B N2B C3B 0.4(6) . . . . ?
C5B N1B N2B C6B 177.8(4) . . . . ?
C21A C22A C17A C7A 179.4(5) . . . . ?
C21A C22A C17A C18A 0.4(8) . . . . ?
F24A C18A C19A C20A -179.1(6) . . . . ?
F24A C18A C17A C7A -0.2(8) . . . . ?
F24A C18A C17A C22A 178.8(5) . . . . ?
C16A C11A C9A C7A 123.6(8) . . . . ?
C16A C11A C9A C10A -110.9(10) . . . . ?
C7B C10B C11B C16B 155.6(5) 1_565 . . . ?
C7B C10B C11B N12B -27.1(6) 1_565 . . . ?
C17A C7A C6A N1A -58.3(6) . . . . ?
C17A C7A C9A C11A -176.6(7) . . . . ?
C17A C7A C9A C10A 59.8(7) . . . . ?
C17A C22A C21A C20A 0.3(9) . . . . ?
C17A C18A C19A C20A 0.3(12) . . . . ?
C13B N14B C15B C16B -0.7(8) . . . . ?
C13B N12B C11B C16B -3.7(7) . . . . ?
C13B N12B C11B C10B 178.9(4) . . . . ?
C19B C18B C17B C22B 1.2(9) . . . . ?
C19B C18B C17B C7B -178.0(5) . . . . ?
C19B C20B C21B C22B -0.1(12) . . . . ?
C11B C16B C15B N14B -2.3(9) . . . . ?
C11B N12B C13B N14B 0.7(8) . . . . ?
C13A N14A C15A C16A -1.4(18) . . . . ?
C13A N12A C11A C9A -179.9(9) . . . . ?
C13A N12A C11A C16A -0.4(14) . . . . ?
C15A N14A C13A N12A -1(2) . . . . ?
